data_1543374
loop_
_publ_author_name
'Chow, Mun Juinn'
'Babak, Maria V.'
'Wong, Daniel Yuan Qiang'
'Pastorin, Giorgia'
'Gaiddon, Christian'
'Ang, Wee Han'

_publ_section_title
;
 Structural Determinants of p53-Independence in Anticancer Ruthenium-Arene
 Schiff-Base Complexes.
;
_journal_issue 7
_journal_name_full 'Molecular pharmaceutics'
_journal_page_first 2543
_journal_page_last 2554
_journal_paper_doi 10.1021/acs.molpharmaceut.6b00348
_journal_volume 13
_journal_year 2016
_chemical_formula_moiety '(Ru C29 H32 N2 O Cl) Cl 2(CH3 OH)'
_chemical_formula_sum 'C31 H40 Cl2 N2 O3 Ru'
_chemical_formula_weight 660.62
_space_group_crystal_system monoclinic
_space_group_IT_number 14
_space_group_name_Hall '-P 2ybc'
_space_group_name_H-M_alt 'P 1 21/c 1'
_symmetry_space_group_name_Hall '-P 2ybc'
_symmetry_space_group_name_H-M 'P 1 21/c 1'
_atom_sites_solution_hydrogens mixed
_audit_creation_method SHELXL-2014/7
_cell_angle_alpha 90
_cell_angle_beta 106.579(4)
_cell_angle_gamma 90
_cell_formula_units_Z 4
_cell_length_a 17.548(2)
_cell_length_b 8.8135(12)
_cell_length_c 20.148(3)
_cell_measurement_reflns_used 5337
_cell_measurement_temperature 100(2)
_cell_measurement_theta_max 26.94
_cell_measurement_theta_min 2.42
_cell_volume 2986.5(7)
_computing_cell_refinement 'Bruker SAINT'
_computing_data_collection 'Bruker APEX2'
_computing_data_reduction 'Bruker SAINT'
_computing_molecular_graphics 'Bruker SHELXTL'
_computing_publication_material 'Bruker SHELXTL'
_computing_structure_refinement 'SHELXL-2014/7 (Sheldrick, 2014)'
_computing_structure_solution 'SHELXS-97 (Sheldrick 2008)'
_diffrn_ambient_temperature 100(2)
_diffrn_measured_fraction_theta_full 0.990
_diffrn_measured_fraction_theta_max 0.992
_diffrn_measurement_device_type 'Bruker D8 Venture'
_diffrn_measurement_method '\f and \w scans'
_diffrn_radiation_type MoK\a
_diffrn_radiation_wavelength 0.71073
_diffrn_reflns_av_R_equivalents 0.1764
_diffrn_reflns_av_unetI/netI 0.1855
_diffrn_reflns_Laue_measured_fraction_full 0.990
_diffrn_reflns_Laue_measured_fraction_max 0.992
_diffrn_reflns_limit_h_max 22
_diffrn_reflns_limit_h_min -23
_diffrn_reflns_limit_k_max 11
_diffrn_reflns_limit_k_min -11
_diffrn_reflns_limit_l_max 26
_diffrn_reflns_limit_l_min -23
_diffrn_reflns_number 31886
_diffrn_reflns_point_group_measured_fraction_full 0.990
_diffrn_reflns_point_group_measured_fraction_max 0.992
_diffrn_reflns_theta_full 25.242
_diffrn_reflns_theta_max 28.282
_diffrn_reflns_theta_min 2.540
_diffrn_source 'Sealed Microfocusing Source'
_exptl_absorpt_coefficient_mu 0.739
_exptl_absorpt_correction_T_max 0.7457
_exptl_absorpt_correction_T_min 0.5969
_exptl_absorpt_correction_type multi-scan
_exptl_absorpt_process_details 'Sadabs, (Sheldrick 2012)'
_exptl_crystal_colour Red
_exptl_crystal_density_diffrn 1.469
_exptl_crystal_density_meas ?
_exptl_crystal_density_method 'Not Measured'
_exptl_crystal_description Plate
_exptl_crystal_F_000 1368
_exptl_crystal_size_max 0.450
_exptl_crystal_size_mid 0.430
_exptl_crystal_size_min 0.130
_refine_diff_density_max 2.766
_refine_diff_density_min -1.396
_refine_diff_density_rms 0.153
_refine_ls_extinction_method none
_refine_ls_goodness_of_fit_ref 1.022
_refine_ls_hydrogen_treatment mixed
_refine_ls_matrix_type full
_refine_ls_number_parameters 375
_refine_ls_number_reflns 7368
_refine_ls_number_restraints 11
_refine_ls_restrained_S_all 1.022
_refine_ls_R_factor_all 0.1800
_refine_ls_R_factor_gt 0.0771
_refine_ls_shift/su_max 0.000
_refine_ls_shift/su_mean 0.000
_refine_ls_structure_factor_coef Fsqd
_refine_ls_weighting_details 'w=1/[\s^2^(Fo^2^)+(0.0111P)^2^+21.4366P] where P=(Fo^2^+2Fc^2^)/3'
_refine_ls_weighting_scheme calc
_refine_ls_wR_factor_gt 0.1235
_refine_ls_wR_factor_ref 0.1516
_reflns_Friedel_coverage 0.000
_reflns_number_gt 3881
_reflns_number_total 7368
_reflns_threshold_expression 'I > 2\s(I)'
_cod_data_source_file mp6b00348_si_001.cif
_cod_data_source_block Complex4
_cod_depositor_comments
;
The following automatic conversions were performed:

'_exptl_absorpt_correction_type' value 'Multi-scan' changed to
'multi-scan' according to
/usr/data/users/saulius/crontab/automatic-downloads/rss-feeds/ACS/lib/dictionaries/cif_core.dic
dictionary named 'cif_core.dic' version 2.4.2 from 2011-04-26.

'_exptl_crystal_density_meas' value 'Not Measured' was changed to '?'
- the value is perceived as not measured.

Automatic conversion script
Id: cif_fix_values 4268 2015-11-12 08:31:59Z antanas 

 Adding full bibliography for 1543374--1543375.cif.
;
_cod_database_code 1543374
_shelx_shelxl_version_number 2014/7
_shelx_space_group_comment
; 
The symmetry employed for this shelxl refinement is uniquely defined 
by the following loop, which should always be used as a source of 
symmetry information in preference to the above space-group names. 
They are only intended as comments. 
;
_shelx_estimated_absorpt_t_min 0.732
_shelx_estimated_absorpt_t_max 0.910

loop_
_space_group_symop_operation_xyz
'x, y, z'
'-x, y+1/2, -z+1/2'
'-x, -y, -z'
'x, -y-1/2, z-1/2'

loop_
_atom_site_label
_atom_site_type_symbol
_atom_site_fract_x
_atom_site_fract_y
_atom_site_fract_z
_atom_site_U_iso_or_equiv
_atom_site_adp_type
_atom_site_occupancy
_atom_site_site_symmetry_order
_atom_site_calc_flag
_atom_site_refinement_flags_posn
_atom_site_refinement_flags_adp
Ru1 Ru 0.31253(3) 0.37714(6) 0.29939(3) 0.01837(14) Uani 1 1 d . .
Cl1 Cl 0.40702(10) 0.55351(17) 0.27638(8) 0.0231(4) Uani 1 1 d . .
Cl2 Cl 0.24113(12) 0.6152(2) 0.57495(10) 0.0459(5) Uani 1 1 d . .
O1 O 0.0466(3) 0.9674(5) 0.2101(2) 0.0330(12) Uani 1 1 d . .
N1 N 0.3886(3) 0.3658(6) 0.4008(2) 0.0195(12) Uani 1 1 d . .
N2 N 0.2707(3) 0.5466(6) 0.3509(3) 0.0204(12) Uani 1 1 d . .
C1 C 0.2637(4) 0.1532(7) 0.3076(3) 0.0256(16) Uani 1 1 d . .
C2 C 0.3212(4) 0.1292(7) 0.2696(3) 0.0250(15) Uani 1 1 d D .
C3 C 0.3205(4) 0.2204(7) 0.2135(3) 0.0251(16) Uani 1 1 d . .
C4 C 0.2575(4) 0.3291(7) 0.1876(3) 0.0232(16) Uani 1 1 d . .
C5 C 0.1954(4) 0.3399(7) 0.2194(3) 0.0209(15) Uani 1 1 d . .
C6 C 0.1994(4) 0.2547(7) 0.2806(3) 0.0220(15) Uani 1 1 d . .
C7 C 0.1347(4) 0.2713(7) 0.3157(4) 0.0273(17) Uani 1 1 d . .
H7A H 0.1013 0.1801 0.3074 0.041 Uiso 1 1 calc R U
H7B H 0.1019 0.3600 0.2969 0.041 Uiso 1 1 calc R U
H7C H 0.1586 0.2846 0.3656 0.041 Uiso 1 1 calc R U
C8 C 0.2714(5) 0.0700(7) 0.3742(4) 0.0324(18) Uani 1 1 d . .
H8A H 0.2425 0.1252 0.4017 0.049 Uiso 1 1 calc R U
H8B H 0.3277 0.0627 0.4004 0.049 Uiso 1 1 calc R U
H8C H 0.2491 -0.0321 0.3641 0.049 Uiso 1 1 calc R U
C9 C 0.3803(5) 0.0006(8) 0.2917(4) 0.039(2) Uani 1 1 d D .
H9A H 0.425(2) 0.015(5) 0.277(3) 0.059 Uiso 1 1 d D U
H9B H 0.397(3) -0.010(5) 0.3397(19) 0.059 Uiso 1 1 d D U
H9C H 0.359(3) -0.092(4) 0.274(2) 0.059 Uiso 1 1 d D U
C10 C 0.3850(5) 0.2071(9) 0.1776(4) 0.039(2) Uani 1 1 d . .
H10A H 0.4167 0.3003 0.1849 0.059 Uiso 1 1 calc R U
H10B H 0.3607 0.1917 0.1279 0.059 Uiso 1 1 calc R U
H10C H 0.4194 0.1206 0.1967 0.059 Uiso 1 1 calc R U
C11 C 0.2594(4) 0.4299(8) 0.1270(3) 0.0321(18) Uani 1 1 d . .
H11A H 0.2361 0.3756 0.0835 0.048 Uiso 1 1 calc R U
H11B H 0.3145 0.4569 0.1304 0.048 Uiso 1 1 calc R U
H11C H 0.2287 0.5225 0.1280 0.048 Uiso 1 1 calc R U
C12 C 0.1225(4) 0.4333(8) 0.1861(4) 0.0308(17) Uani 1 1 d . .
H12A H 0.1344 0.5039 0.1528 0.046 Uiso 1 1 calc R U
H12B H 0.1070 0.4907 0.2218 0.046 Uiso 1 1 calc R U
H12C H 0.0789 0.3661 0.1620 0.046 Uiso 1 1 calc R U
C13 C 0.4605(4) 0.2950(7) 0.4234(3) 0.0204(15) Uani 1 1 d . .
C14 C 0.5008(4) 0.2466(7) 0.3756(3) 0.0237(16) Uani 1 1 d . .
H14 H 0.4769 0.2605 0.3274 0.028 Uiso 1 1 calc R U
C15 C 0.5731(4) 0.1808(7) 0.3980(3) 0.0279(17) Uani 1 1 d . .
H15 H 0.6009 0.1541 0.3655 0.033 Uiso 1 1 calc R U
C16 C 0.6084(4) 0.1507(7) 0.4697(4) 0.0257(17) Uani 1 1 d . .
H16 H 0.6579 0.0993 0.4847 0.031 Uiso 1 1 calc R U
C17 C 0.5705(4) 0.1963(7) 0.5165(3) 0.0263(16) Uani 1 1 d . .
H17 H 0.5938 0.1757 0.5643 0.032 Uiso 1 1 calc R U
C18 C 0.4970(4) 0.2738(7) 0.4952(3) 0.0223(15) Uani 1 1 d . .
C19 C 0.4614(4) 0.3407(7) 0.5422(3) 0.0247(16) Uani 1 1 d . .
H19 H 0.4843 0.3263 0.5905 0.030 Uiso 1 1 calc R U
C20 C 0.3947(4) 0.4257(7) 0.5190(3) 0.0223(16) Uani 1 1 d . .
H20 H 0.3725 0.4767 0.5506 0.027 Uiso 1 1 calc R U
C21 C 0.3596(4) 0.4366(7) 0.4477(3) 0.0192(15) Uani 1 1 d . .
C22 C 0.2942(4) 0.5381(7) 0.4177(3) 0.0196(15) Uani 1 1 d . .
H22 H 0.2697 0.5960 0.4458 0.024 Uiso 1 1 calc R U
C23 C 0.2135(4) 0.6572(6) 0.3165(3) 0.0186(15) Uani 1 1 d . .
C24 C 0.1497(4) 0.6983(7) 0.3409(3) 0.0219(15) Uani 1 1 d . .
H24 H 0.1435 0.6548 0.3821 0.026 Uiso 1 1 calc R U
C25 C 0.0960(4) 0.8022(7) 0.3044(4) 0.0270(16) Uani 1 1 d . .
H25 H 0.0520 0.8299 0.3205 0.032 Uiso 1 1 calc R U
C26 C 0.1046(4) 0.8680(8) 0.2442(3) 0.0247(15) Uani 1 1 d . .
C27 C 0.1687(4) 0.8300(7) 0.2207(3) 0.0225(16) Uani 1 1 d . .
H27 H 0.1756 0.8765 0.1803 0.027 Uiso 1 1 calc R U
C28 C 0.2222(4) 0.7243(7) 0.2564(3) 0.0219(15) Uani 1 1 d . .
H28 H 0.2659 0.6963 0.2400 0.026 Uiso 1 1 calc R U
C29 C 0.0514(5) 1.0243(8) 0.1450(4) 0.0326(18) Uani 1 1 d . .
H29A H 0.1003 1.0835 0.1519 0.049 Uiso 1 1 calc R U
H29B H 0.0053 1.0892 0.1245 0.049 Uiso 1 1 calc R U
H29C H 0.0518 0.9392 0.1138 0.049 Uiso 1 1 calc R U
O1S O 0.0794(3) 0.7285(8) 0.4794(3) 0.0571(17) Uani 1 1 d D .
H1S H 0.126(2) 0.709(11) 0.506(4) 0.068 Uiso 1 1 d D U
C1S C 0.0879(6) 0.8878(11) 0.4815(5) 0.063(3) Uani 1 1 d . .
H1S1 H 0.0892 0.9247 0.5277 0.095 Uiso 1 1 calc R U
H1S2 H 0.0428 0.9338 0.4470 0.095 Uiso 1 1 calc R U
H1S3 H 0.1374 0.9155 0.4714 0.095 Uiso 1 1 calc R U
O2S O 0.1856(4) 0.3218(6) 0.4910(3) 0.0462(15) Uani 1 1 d D .
H2S H 0.201(5) 0.403(5) 0.513(4) 0.055 Uiso 1 1 d D U
C2S C 0.1049(5) 0.3054(10) 0.4922(4) 0.048(2) Uani 1 1 d . .
H2S1 H 0.1037 0.2587 0.5361 0.072 Uiso 1 1 calc R U
H2S2 H 0.0761 0.2408 0.4536 0.072 Uiso 1 1 calc R U
H2S3 H 0.0796 0.4055 0.4879 0.072 Uiso 1 1 calc R U

loop_
_atom_site_aniso_label
_atom_site_aniso_U_11
_atom_site_aniso_U_22
_atom_site_aniso_U_33
_atom_site_aniso_U_23
_atom_site_aniso_U_13
_atom_site_aniso_U_12
Ru1 0.0316(3) 0.0148(2) 0.0100(2) -0.0007(2) 0.0080(2) -0.0002(3)
Cl1 0.0358(10) 0.0205(8) 0.0151(8) 0.0002(6) 0.0105(8) -0.0035(7)
Cl2 0.0561(13) 0.0509(12) 0.0399(12) -0.0110(10) 0.0286(11) -0.0030(11)
O1 0.041(3) 0.030(3) 0.027(3) 0.009(2) 0.008(3) 0.008(2)
N1 0.035(3) 0.015(3) 0.010(3) -0.002(2) 0.008(3) -0.002(3)
N2 0.035(4) 0.014(3) 0.014(3) -0.001(2) 0.010(3) 0.001(2)
C1 0.033(4) 0.025(4) 0.019(4) -0.005(3) 0.007(3) -0.009(3)
C2 0.035(4) 0.018(3) 0.023(4) -0.011(3) 0.009(3) 0.006(3)
C3 0.043(5) 0.015(3) 0.019(4) -0.008(3) 0.012(4) -0.006(3)
C4 0.037(4) 0.024(4) 0.007(3) -0.008(3) 0.005(3) -0.009(3)
C5 0.029(4) 0.022(4) 0.010(3) -0.003(2) 0.002(3) -0.009(3)
C6 0.031(4) 0.023(4) 0.013(3) -0.007(3) 0.008(3) -0.001(3)
C7 0.038(4) 0.024(4) 0.023(4) 0.000(3) 0.013(4) 0.000(3)
C8 0.051(5) 0.023(4) 0.024(4) 0.000(3) 0.012(4) -0.003(3)
C9 0.046(5) 0.022(4) 0.050(5) -0.003(4) 0.015(5) 0.005(4)
C10 0.048(5) 0.042(5) 0.035(5) -0.023(4) 0.024(4) -0.008(4)
C11 0.037(5) 0.045(5) 0.017(4) 0.000(3) 0.012(4) -0.009(4)
C12 0.035(5) 0.031(4) 0.025(4) -0.003(3) 0.006(4) -0.003(3)
C13 0.029(4) 0.018(3) 0.013(3) 0.002(3) 0.005(3) 0.003(3)
C14 0.038(4) 0.021(4) 0.013(3) 0.002(3) 0.009(3) 0.005(3)
C15 0.039(5) 0.030(4) 0.018(4) -0.002(3) 0.013(4) 0.008(3)
C16 0.021(4) 0.032(4) 0.026(4) -0.001(3) 0.009(3) 0.003(3)
C17 0.037(5) 0.027(4) 0.012(3) 0.007(3) 0.003(3) 0.001(3)
C18 0.035(4) 0.017(3) 0.013(3) 0.003(3) 0.005(3) 0.001(3)
C19 0.037(4) 0.029(4) 0.008(3) 0.007(3) 0.006(3) 0.006(3)
C20 0.039(5) 0.018(3) 0.010(3) 0.001(2) 0.007(3) 0.000(3)
C21 0.032(4) 0.016(3) 0.010(3) 0.001(3) 0.008(3) 0.000(3)
C22 0.027(4) 0.018(3) 0.017(4) -0.001(3) 0.011(3) 0.000(3)
C23 0.031(4) 0.011(3) 0.013(3) -0.005(2) 0.004(3) 0.000(3)
C24 0.030(4) 0.024(4) 0.012(3) 0.000(3) 0.006(3) 0.001(3)
C25 0.035(4) 0.022(4) 0.028(4) -0.005(3) 0.015(4) 0.003(3)
C26 0.027(4) 0.021(3) 0.023(4) 0.001(3) 0.001(3) -0.001(3)
C27 0.034(4) 0.020(4) 0.013(3) -0.002(3) 0.006(3) -0.002(3)
C28 0.030(4) 0.022(4) 0.016(4) 0.001(3) 0.010(3) -0.001(3)
C29 0.042(5) 0.032(4) 0.022(4) 0.000(3) 0.006(4) 0.006(4)
O1S 0.052(4) 0.070(5) 0.050(4) -0.027(3) 0.015(4) -0.015(4)
C1S 0.069(7) 0.064(7) 0.050(6) -0.034(5) 0.007(5) 0.009(6)
O2S 0.060(4) 0.042(3) 0.042(4) -0.005(3) 0.023(3) -0.001(3)
C2S 0.063(6) 0.049(5) 0.032(5) 0.004(4) 0.013(5) -0.002(5)

loop_
_atom_type_symbol
_atom_type_description
_atom_type_scat_dispersion_real
_atom_type_scat_dispersion_imag
_atom_type_scat_source
C C 0.0033 0.0016 'International Tables Vol C Tables 4.2.6.8 and 6.1.1.4'
H H 0.0000 0.0000 'International Tables Vol C Tables 4.2.6.8 and 6.1.1.4'
N N 0.0061 0.0033 'International Tables Vol C Tables 4.2.6.8 and 6.1.1.4'
O O 0.0106 0.0060 'International Tables Vol C Tables 4.2.6.8 and 6.1.1.4'
Cl Cl 0.1484 0.1585 'International Tables Vol C Tables 4.2.6.8 and 6.1.1.4'
Ru Ru -1.2594 0.8363 'International Tables Vol C Tables 4.2.6.8 and 6.1.1.4'

loop_
_geom_angle_atom_site_label_1
_geom_angle_atom_site_label_2
_geom_angle_atom_site_label_3
_geom_angle
N2 Ru1 N1 76.4(2)
N2 Ru1 C1 114.4(2)
N1 Ru1 C1 92.2(2)
N2 Ru1 C6 90.5(2)
N1 Ru1 C6 115.9(2)
C1 Ru1 C6 38.0(2)
N2 Ru1 C4 122.1(2)
N1 Ru1 C4 161.5(2)
C1 Ru1 C4 80.7(2)
C6 Ru1 C4 67.8(2)
N2 Ru1 C5 94.7(2)
N1 Ru1 C5 152.7(2)
C1 Ru1 C5 67.8(2)
C6 Ru1 C5 37.5(2)
C4 Ru1 C5 37.0(2)
N2 Ru1 C3 159.7(2)
N1 Ru1 C3 123.9(2)
C1 Ru1 C3 67.3(2)
C6 Ru1 C3 79.5(2)
C4 Ru1 C3 37.6(2)
C5 Ru1 C3 66.6(2)
N2 Ru1 C2 152.0(2)
N1 Ru1 C2 98.0(2)
C1 Ru1 C2 37.7(2)
C6 Ru1 C2 67.0(2)
C4 Ru1 C2 66.0(2)
C5 Ru1 C2 77.7(2)
C3 Ru1 C2 35.6(2)
N2 Ru1 Cl1 89.61(15)
N1 Ru1 Cl1 86.36(14)
C1 Ru1 Cl1 154.94(18)
C6 Ru1 Cl1 157.04(18)
C4 Ru1 Cl1 92.96(17)
C5 Ru1 Cl1 119.70(16)
C3 Ru1 Cl1 92.91(17)
C2 Ru1 Cl1 117.73(17)
C26 O1 C29 117.1(5)
C21 N1 C13 118.5(5)
C21 N1 Ru1 113.4(4)
C13 N1 Ru1 128.1(4)
C22 N2 C23 121.1(5)
C22 N2 Ru1 115.2(4)
C23 N2 Ru1 123.4(4)
C6 C1 C2 119.2(6)
C6 C1 C8 120.6(6)
C2 C1 C8 120.3(6)
C6 C1 Ru1 71.8(4)
C2 C1 Ru1 75.1(4)
C8 C1 Ru1 125.0(5)
C3 C2 C1 120.2(6)
C3 C2 C9 121.3(6)
C1 C2 C9 118.5(6)
C3 C2 Ru1 70.9(4)
C1 C2 Ru1 67.1(3)
C9 C2 Ru1 136.9(5)
C2 C3 C4 120.5(6)
C2 C3 C10 120.8(6)
C4 C3 C10 118.6(6)
C2 C3 Ru1 73.5(4)
C4 C3 Ru1 70.2(3)
C10 C3 Ru1 129.4(5)
C5 C4 C3 119.3(6)
C5 C4 C11 121.4(6)
C3 C4 C11 119.3(6)
C5 C4 Ru1 72.3(3)
C3 C4 Ru1 72.1(4)
C11 C4 Ru1 126.9(5)
C4 C5 C6 120.1(6)
C4 C5 C12 119.9(6)
C6 C5 C12 119.9(6)
C4 C5 Ru1 70.7(4)
C6 C5 Ru1 69.4(4)
C12 C5 Ru1 136.6(4)
C1 C6 C5 120.0(6)
C1 C6 C7 120.3(6)
C5 C6 C7 119.8(6)
C1 C6 Ru1 70.3(4)
C5 C6 Ru1 73.1(4)
C7 C6 Ru1 129.6(4)
C6 C7 H7A 109.5
C6 C7 H7B 109.5
H7A C7 H7B 109.5
C6 C7 H7C 109.5
H7A C7 H7C 109.5
H7B C7 H7C 109.5
C1 C8 H8A 109.5
C1 C8 H8B 109.5
H8A C8 H8B 109.5
C1 C8 H8C 109.5
H8A C8 H8C 109.5
H8B C8 H8C 109.5
C2 C9 H9A 112(3)
C2 C9 H9B 112(3)
H9A C9 H9B 107(3)
C2 C9 H9C 112(3)
H9A C9 H9C 107(3)
H9B C9 H9C 107(3)
C3 C10 H10A 109.5
C3 C10 H10B 109.5
H10A C10 H10B 109.5
C3 C10 H10C 109.5
H10A C10 H10C 109.5
H10B C10 H10C 109.5
C4 C11 H11A 109.5
C4 C11 H11B 109.5
H11A C11 H11B 109.5
C4 C11 H11C 109.5
H11A C11 H11C 109.5
H11B C11 H11C 109.5
C5 C12 H12A 109.5
C5 C12 H12B 109.5
H12A C12 H12B 109.5
C5 C12 H12C 109.5
H12A C12 H12C 109.5
H12B C12 H12C 109.5
N1 C13 C14 120.4(6)
N1 C13 C18 120.4(5)
C14 C13 C18 119.2(6)
C15 C14 C13 120.4(6)
C15 C14 H14 119.8
C13 C14 H14 119.8
C14 C15 C16 121.0(6)
C14 C15 H15 119.5
C16 C15 H15 119.5
C17 C16 C15 119.4(6)
C17 C16 H16 120.3
C15 C16 H16 120.3
C16 C17 C18 121.1(6)
C16 C17 H17 119.4
C18 C17 H17 119.4
C19 C18 C17 122.8(6)
C19 C18 C13 118.3(6)
C17 C18 C13 118.7(6)
C20 C19 C18 120.4(6)
C20 C19 H19 119.8
C18 C19 H19 119.8
C19 C20 C21 118.5(6)
C19 C20 H20 120.8
C21 C20 H20 120.8
N1 C21 C20 123.0(6)
N1 C21 C22 114.0(5)
C20 C21 C22 122.6(6)
N2 C22 C21 116.8(6)
N2 C22 H22 121.6
C21 C22 H22 121.6
C24 C23 C28 119.6(6)
C24 C23 N2 122.1(5)
C28 C23 N2 118.3(5)
C25 C24 C23 119.0(6)
C25 C24 H24 120.5
C23 C24 H24 120.5
C24 C25 C26 121.2(6)
C24 C25 H25 119.4
C26 C25 H25 119.4
O1 C26 C27 123.0(6)
O1 C26 C25 117.0(6)
C27 C26 C25 120.0(6)
C28 C27 C26 119.2(6)
C28 C27 H27 120.4
C26 C27 H27 120.4
C27 C28 C23 121.0(6)
C27 C28 H28 119.5
C23 C28 H28 119.5
O1 C29 H29A 109.5
O1 C29 H29B 109.5
H29A C29 H29B 109.5
O1 C29 H29C 109.5
H29A C29 H29C 109.5
H29B C29 H29C 109.5
C1S O1S H1S 96(7)
O1S C1S H1S1 109.5
O1S C1S H1S2 109.5
H1S1 C1S H1S2 109.5
O1S C1S H1S3 109.5
H1S1 C1S H1S3 109.5
H1S2 C1S H1S3 109.5
C2S O2S H2S 104(6)
O2S C2S H2S1 109.5
O2S C2S H2S2 109.5
H2S1 C2S H2S2 109.5
O2S C2S H2S3 109.5
H2S1 C2S H2S3 109.5
H2S2 C2S H2S3 109.5

loop_
_geom_bond_atom_site_label_1
_geom_bond_atom_site_label_2
_geom_bond_distance
Ru1 N2 2.070(5)
Ru1 N1 2.100(5)
Ru1 C1 2.177(6)
Ru1 C6 2.196(7)
Ru1 C4 2.224(6)
Ru1 C5 2.245(7)
Ru1 C3 2.249(6)
Ru1 C2 2.283(6)
Ru1 Cl1 2.4122(16)
O1 C26 1.370(8)
O1 C29 1.430(8)
N1 C21 1.349(7)
N1 C13 1.364(8)
N2 C22 1.293(8)
N2 C23 1.428(8)
C1 C6 1.422(9)
C1 C2 1.445(8)
C1 C8 1.501(9)
C2 C3 1.384(9)
C2 C9 1.516(10)
C3 C4 1.444(9)
C3 C10 1.512(9)
C4 C5 1.417(9)
C4 C11 1.518(9)
C5 C6 1.427(8)
C5 C12 1.508(9)
C6 C7 1.506(8)
C7 H7A 0.9800
C7 H7B 0.9800
C7 H7C 0.9800
C8 H8A 0.9800
C8 H8B 0.9800
C8 H8C 0.9800
C9 H9A 0.93(4)
C9 H9B 0.93(4)
C9 H9C 0.93(4)
C10 H10A 0.9800
C10 H10B 0.9800
C10 H10C 0.9800
C11 H11A 0.9800
C11 H11B 0.9800
C11 H11C 0.9800
C12 H12A 0.9800
C12 H12B 0.9800
C12 H12C 0.9800
C13 C14 1.413(8)
C13 C18 1.418(9)
C14 C15 1.350(9)
C14 H14 0.9500
C15 C16 1.424(9)
C15 H15 0.9500
C16 C17 1.361(9)
C16 H16 0.9500
C17 C18 1.412(9)
C17 H17 0.9500
C18 C19 1.404(8)
C19 C20 1.356(9)
C19 H19 0.9500
C20 C21 1.396(8)
C20 H20 0.9500
C21 C22 1.444(9)
C22 H22 0.9500
C23 C24 1.393(8)
C23 C28 1.394(8)
C24 C25 1.368(9)
C24 H24 0.9500
C25 C26 1.391(9)
C25 H25 0.9500
C26 C27 1.380(9)
C27 C28 1.372(9)
C27 H27 0.9500
C28 H28 0.9500
C29 H29A 0.9800
C29 H29B 0.9800
C29 H29C 0.9800
O1S C1S 1.411(10)
O1S H1S 0.852(10)
C1S H1S1 0.9800
C1S H1S2 0.9800
C1S H1S3 0.9800
O2S C2S 1.431(9)
O2S H2S 0.850(10)
C2S H2S1 0.9800
C2S H2S2 0.9800
C2S H2S3 0.9800

loop_
_geom_hbond_atom_site_label_D
_geom_hbond_atom_site_label_H
_geom_hbond_atom_site_label_A
_geom_hbond_distance_DH
_geom_hbond_distance_HA
_geom_hbond_distance_DA
_geom_hbond_angle_DHA
O2S H2S Cl2 0.850(10) 2.242(12) 3.091(6) 178(8)
O1S H1S Cl2 0.852(10) 2.26(2) 3.105(7) 170(9)

loop_
_geom_torsion_atom_site_label_1
_geom_torsion_atom_site_label_2
_geom_torsion_atom_site_label_3
_geom_torsion_atom_site_label_4
_geom_torsion
C6 C1 C2 C3 9.7(10)
C8 C1 C2 C3 -171.2(6)
Ru1 C1 C2 C3 -49.0(6)
C6 C1 C2 C9 -169.0(6)
C8 C1 C2 C9 10.1(9)
Ru1 C1 C2 C9 132.3(6)
C6 C1 C2 Ru1 58.7(5)
C8 C1 C2 Ru1 -122.1(6)
C1 C2 C3 C4 -6.9(10)
C9 C2 C3 C4 171.8(6)
Ru1 C2 C3 C4 -54.3(5)
C1 C2 C3 C10 173.9(6)
C9 C2 C3 C10 -7.4(10)
Ru1 C2 C3 C10 126.5(6)
C1 C2 C3 Ru1 47.4(6)
C9 C2 C3 Ru1 -133.9(6)
C2 C3 C4 C5 -1.0(9)
C10 C3 C4 C5 178.2(6)
Ru1 C3 C4 C5 -56.8(5)
C2 C3 C4 C11 178.7(6)
C10 C3 C4 C11 -2.1(9)
Ru1 C3 C4 C11 122.8(6)
C2 C3 C4 Ru1 55.8(6)
C10 C3 C4 Ru1 -125.0(6)
C3 C4 C5 C6 6.0(9)
C11 C4 C5 C6 -173.6(6)
Ru1 C4 C5 C6 -50.7(5)
C3 C4 C5 C12 -169.9(6)
C11 C4 C5 C12 10.4(9)
Ru1 C4 C5 C12 133.3(6)
C3 C4 C5 Ru1 56.7(5)
C11 C4 C5 Ru1 -122.9(6)
C2 C1 C6 C5 -4.7(9)
C8 C1 C6 C5 176.2(6)
Ru1 C1 C6 C5 55.8(5)
C2 C1 C6 C7 174.5(6)
C8 C1 C6 C7 -4.6(10)
Ru1 C1 C6 C7 -125.0(6)
C2 C1 C6 Ru1 -60.4(5)
C8 C1 C6 Ru1 120.4(6)
C4 C5 C6 C1 -3.1(9)
C12 C5 C6 C1 172.8(6)
Ru1 C5 C6 C1 -54.4(5)
C4 C5 C6 C7 177.7(6)
C12 C5 C6 C7 -6.4(9)
Ru1 C5 C6 C7 126.4(6)
C4 C5 C6 Ru1 51.3(5)
C12 C5 C6 Ru1 -132.8(6)
C21 N1 C13 C14 -167.1(6)
Ru1 N1 C13 C14 14.3(9)
C21 N1 C13 C18 10.8(9)
Ru1 N1 C13 C18 -167.9(4)
N1 C13 C14 C15 177.9(6)
C18 C13 C14 C15 0.1(10)
C13 C14 C15 C16 3.6(10)
C14 C15 C16 C17 -3.5(10)
C15 C16 C17 C18 -0.4(10)
C16 C17 C18 C19 -171.1(6)
C16 C17 C18 C13 4.0(10)
N1 C13 C18 C19 -6.4(9)
C14 C13 C18 C19 171.5(6)
N1 C13 C18 C17 178.3(6)
C14 C13 C18 C17 -3.9(9)
C17 C18 C19 C20 173.8(6)
C13 C18 C19 C20 -1.3(10)
C18 C19 C20 C21 4.2(10)
C13 N1 C21 C20 -7.9(9)
Ru1 N1 C21 C20 171.0(5)
C13 N1 C21 C22 165.5(5)
Ru1 N1 C21 C22 -15.7(7)
C19 C20 C21 N1 0.3(10)
C19 C20 C21 C22 -172.5(6)
C23 N2 C22 C21 -172.0(5)
Ru1 N2 C22 C21 13.9(7)
N1 C21 C22 N2 1.5(8)
C20 C21 C22 N2 174.8(6)
C22 N2 C23 C24 -37.6(9)
Ru1 N2 C23 C24 135.9(5)
C22 N2 C23 C28 143.0(6)
Ru1 N2 C23 C28 -43.5(7)
C28 C23 C24 C25 1.0(9)
N2 C23 C24 C25 -178.3(6)
C23 C24 C25 C26 -0.6(10)
C29 O1 C26 C27 4.5(9)
C29 O1 C26 C25 -174.3(6)
C24 C25 C26 O1 178.1(6)
C24 C25 C26 C27 -0.7(11)
O1 C26 C27 C28 -177.2(6)
C25 C26 C27 C28 1.6(10)
C26 C27 C28 C23 -1.2(10)
C24 C23 C28 C27 -0.1(10)
N2 C23 C28 C27 179.2(6)
